data_1566376
loop_
_publ_author_name
'Sharma, Dipesh M.'
'Gouda, Chandrakant'
'Gonnade, Rajesh G.'
'Punji, Benudhar'

_publ_section_title
;
 Room temperature Z-selective hydrogenation of alkynes by hemilabile and
 non-innocent (NNN)Co(ii) catalysts
;
_journal_issue 6
_journal_name_full 'Catalysis Science &amp; Technology'
_journal_page_first 1843
_journal_page_last 1849
_journal_paper_doi 10.1039/D2CY00027J
_journal_volume 12
_journal_year 2022
_chemical_formula_moiety 'C15 H19 Cl2 Co N3 O'
_chemical_formula_sum 'C15 H19 Cl2 Co N3 O'
_chemical_formula_weight 387.16
_space_group_crystal_system triclinic
_space_group_IT_number 2
_space_group_name_Hall '-P 1'
_space_group_name_H-M_alt 'P -1'
_atom_sites_solution_hydrogens mixed
_audit_creation_method SHELXL-2018/3
_audit_update_record
;
2021-10-30 deposited with the CCDC.	2022-02-08 downloaded from the CCDC.
;
_cell_angle_alpha 77.2420(10)
_cell_angle_beta 85.133(2)
_cell_angle_gamma 77.2610(10)
_cell_formula_units_Z 2
_cell_length_a 7.3409(3)
_cell_length_b 8.2378(3)
_cell_length_c 14.1911(6)
_cell_measurement_reflns_used 9061
_cell_measurement_temperature 100(2)
_cell_measurement_theta_max 30.57
_cell_measurement_theta_min 2.85
_cell_volume 815.80(6)
_computing_cell_refinement 'SAINT (Bruker, 2016)'
_computing_data_collection 'APEX3 (Bruker, 2016)'
_computing_data_reduction 'SAINT (Bruker, 2016)'
_computing_molecular_graphics 'Bruker SHELXTL, Mercury 2020.20'
_computing_publication_material 'Bruker SHELXTL'
_computing_structure_refinement 'SHELXL-2018/3 (Sheldrick, 2018)'
_computing_structure_solution 'SHELXT 2014/5 (Sheldrick, 2014)'
_diffrn_ambient_temperature 100(2)
_diffrn_detector 'Photon II CPAD Area Detector'
_diffrn_detector_area_resol_mean 7.39
_diffrn_measured_fraction_theta_full 0.996
_diffrn_measured_fraction_theta_max 0.996
_diffrn_measurement_device '\k-geometry diffractometer'
_diffrn_measurement_device_type 'Bruker D8 VENTURE Kappa Duo PHOTON II CPAD'
_diffrn_measurement_method '\f and \w scans'
_diffrn_radiation_monochromator 'multilayer mirrors'
_diffrn_radiation_type MoK\a
_diffrn_radiation_wavelength 0.71073
_diffrn_reflns_av_R_equivalents 0.0219
_diffrn_reflns_av_unetI/netI 0.0170
_diffrn_reflns_Laue_measured_fraction_full 0.996
_diffrn_reflns_Laue_measured_fraction_max 0.996
_diffrn_reflns_limit_h_max 9
_diffrn_reflns_limit_h_min -9
_diffrn_reflns_limit_k_max 10
_diffrn_reflns_limit_k_min -10
_diffrn_reflns_limit_l_max 18
_diffrn_reflns_limit_l_min -18
_diffrn_reflns_number 20027
_diffrn_reflns_point_group_measured_fraction_full 0.996
_diffrn_reflns_point_group_measured_fraction_max 0.996
_diffrn_reflns_theta_full 25.242
_diffrn_reflns_theta_max 27.998
_diffrn_reflns_theta_min 2.701
_diffrn_source 'micro-focus sealed tube'
_diffrn_source_type 'Incoatech I\mS HB'
_exptl_absorpt_coefficient_mu 1.383
_exptl_absorpt_correction_T_max 0.7461
_exptl_absorpt_correction_T_min 0.6762
_exptl_absorpt_correction_type multi-scan
_exptl_absorpt_process_details 'SADABS (Bruker, 2016)'
_exptl_crystal_colour COLOURLESS
_exptl_crystal_density_diffrn 1.576
_exptl_crystal_description NEEDLE
_exptl_crystal_F_000 398
_exptl_crystal_size_max 0.280
_exptl_crystal_size_mid 0.180
_exptl_crystal_size_min 0.100
_refine_diff_density_max 0.402
_refine_diff_density_min -0.279
_refine_diff_density_rms 0.049
_refine_ls_extinction_coef 0.0035(10)
_refine_ls_extinction_expression Fc^*^=kFc[1+0.001xFc^2^\l^3^/sin(2\q)]^-1/4^
_refine_ls_extinction_method 'SHELXL-2018/3 (Sheldrick 2018)'
_refine_ls_goodness_of_fit_ref 1.029
_refine_ls_hydrogen_treatment mixed
_refine_ls_matrix_type full
_refine_ls_number_parameters 206
_refine_ls_number_reflns 3913
_refine_ls_number_restraints 0
_refine_ls_restrained_S_all 1.029
_refine_ls_R_factor_all 0.0193
_refine_ls_R_factor_gt 0.0184
_refine_ls_shift/su_max 0.002
_refine_ls_shift/su_mean 0.000
_refine_ls_structure_factor_coef Fsqd
_refine_ls_weighting_details 'w=1/[\s^2^(Fo^2^)+(0.0193P)^2^+0.4650P] where P=(Fo^2^+2Fc^2^)/3'
_refine_ls_weighting_scheme calc
_refine_ls_wR_factor_gt 0.0467
_refine_ls_wR_factor_ref 0.0475
_reflns_Friedel_coverage 0.000
_reflns_number_gt 3759
_reflns_number_total 3913
_reflns_threshold_expression 'I > 2\s(I)'
_cod_data_source_file d2cy00027j2.cif
_cod_data_source_block 4a
_cod_depositor_comments 'Adding full bibliography for 1566376--1566377.cif.'
_cod_database_code 1566376
_shelx_shelxl_version_number 2018/3
_shelx_space_group_comment
;
The symmetry employed for this shelxl refinement is uniquely defined
by the following loop, which should always be used as a source of
symmetry information in preference to the above space-group names.
They are only intended as comments.
;
_shelx_estimated_absorpt_t_min 0.698
_shelx_estimated_absorpt_t_max 0.874

loop_
_space_group_symop_operation_xyz
'x, y, z'
'-x, -y, -z'

loop_
_atom_site_label
_atom_site_type_symbol
_atom_site_fract_x
_atom_site_fract_y
_atom_site_fract_z
_atom_site_U_iso_or_equiv
_atom_site_adp_type
_atom_site_occupancy
_atom_site_site_symmetry_order
_atom_site_calc_flag
_atom_site_refinement_flags_posn
_atom_site_refinement_flags_adp
_atom_site_refinement_flags_occupancy
_atom_site_disorder_assembly
_atom_site_disorder_group
Co1 Co 0.22335(2) 0.37110(2) 0.74060(2) 0.01046(5) Uani 1 1 d . . . . .
Cl1 Cl -0.03610(4) 0.38636(4) 0.83956(2) 0.01620(7) Uani 1 1 d . . . . .
Cl2 Cl 0.44090(4) 0.16241(3) 0.82287(2) 0.01341(6) Uani 1 1 d . . . . .
O1 O 0.37020(12) 0.84608(10) 0.69403(6) 0.01638(17) Uani 1 1 d . . . . .
N1 N 0.28316(13) 0.59715(12) 0.67970(6) 0.01101(17) Uani 1 1 d . . . . .
N2 N 0.21421(13) 0.35166(11) 0.60125(6) 0.01052(17) Uani 1 1 d . . . . .
N3 N 0.29777(14) 0.80745(12) 0.87881(7) 0.01199(18) Uani 1 1 d . . . . .
H1 H 0.345(2) 0.878(2) 0.8312(12) 0.024(4) Uiso 1 1 d . . . . .
C1 C 0.28869(15) 0.62825(13) 0.57758(8) 0.01030(19) Uani 1 1 d . . . . .
C2 C 0.32687(15) 0.77108(14) 0.51365(8) 0.0120(2) Uani 1 1 d . . . . .
H2 H 0.355101 0.860881 0.538014 0.014 Uiso 1 1 calc R U . . .
C3 C 0.32445(15) 0.78520(14) 0.41261(8) 0.0130(2) Uani 1 1 d . . . . .
H3 H 0.351094 0.884743 0.370473 0.016 Uiso 1 1 calc R U . . .
C4 C 0.28478(15) 0.65942(14) 0.37384(8) 0.0129(2) Uani 1 1 d . . . . .
H4 H 0.282359 0.672158 0.305745 0.015 Uiso 1 1 calc R U . . .
C5 C 0.24735(15) 0.50989(14) 0.43660(8) 0.0110(2) Uani 1 1 d . . . . .
C6 C 0.21056(15) 0.37193(14) 0.40240(8) 0.0128(2) Uani 1 1 d . . . . .
H6 H 0.207574 0.378091 0.334893 0.015 Uiso 1 1 calc R U . . .
C7 C 0.17927(16) 0.22953(14) 0.46681(8) 0.0139(2) Uani 1 1 d . . . . .
H7 H 0.155377 0.135862 0.444562 0.017 Uiso 1 1 calc R U . . .
C8 C 0.18300(15) 0.22395(14) 0.56631(8) 0.0126(2) Uani 1 1 d . . . . .
H8 H 0.162253 0.124299 0.610549 0.015 Uiso 1 1 calc R U . . .
C9 C 0.24868(14) 0.49483(13) 0.53794(8) 0.00988(19) Uani 1 1 d . . . . .
C10 C 0.32205(16) 0.70886(14) 0.72664(8) 0.0122(2) Uani 1 1 d . . . . .
C11 C 0.30572(18) 0.65396(14) 0.83737(8) 0.0149(2) Uani 1 1 d . . . . .
H11A H 0.191187 0.608138 0.856810 0.018 Uiso 1 1 calc R U . . .
H11B H 0.415063 0.564218 0.861348 0.018 Uiso 1 1 calc R U . . .
C12 C 0.10036(16) 0.89518(15) 0.89978(8) 0.0160(2) Uani 1 1 d . . . . .
H12A H 0.103626 0.998226 0.924106 0.019 Uiso 1 1 calc R U . . .
H12B H 0.042766 0.818246 0.951564 0.019 Uiso 1 1 calc R U . . .
C13 C -0.02061(17) 0.94613(17) 0.81247(9) 0.0205(2) Uani 1 1 d . . . . .
H13A H 0.037577 1.019217 0.760023 0.031 Uiso 1 1 calc R U . . .
H13B H -0.144457 1.008233 0.829696 0.031 Uiso 1 1 calc R U . . .
H13C H -0.033253 0.843928 0.791172 0.031 Uiso 1 1 calc R U . . .
C14 C 0.41273(17) 0.77265(15) 0.96659(8) 0.0148(2) Uani 1 1 d . . . . .
H14A H 0.373626 0.680075 1.015879 0.018 Uiso 1 1 calc R U . . .
H14B H 0.388991 0.875803 0.994447 0.018 Uiso 1 1 calc R U . . .
C15 C 0.61973(17) 0.72225(16) 0.94292(9) 0.0196(2) Uani 1 1 d . . . . .
H15A H 0.646110 0.612468 0.923102 0.029 Uiso 1 1 calc R U . . .
H15B H 0.690303 0.712682 1.000200 0.029 Uiso 1 1 calc R U . . .
H15C H 0.656816 0.808982 0.890141 0.029 Uiso 1 1 calc R U . . .

loop_
_atom_site_aniso_label
_atom_site_aniso_U_11
_atom_site_aniso_U_22
_atom_site_aniso_U_33
_atom_site_aniso_U_23
_atom_site_aniso_U_13
_atom_site_aniso_U_12
Co1 0.01387(8) 0.00852(8) 0.00830(8) -0.00069(5) 0.00018(5) -0.00218(5)
Cl1 0.01621(13) 0.01844(13) 0.01287(12) -0.00265(10) 0.00324(9) -0.00335(10)
Cl2 0.01540(13) 0.01139(12) 0.01223(12) 0.00040(9) -0.00237(9) -0.00239(9)
O1 0.0256(4) 0.0127(4) 0.0126(4) -0.0027(3) 0.0015(3) -0.0083(3)
N1 0.0143(4) 0.0095(4) 0.0087(4) -0.0016(3) 0.0002(3) -0.0018(3)
N2 0.0104(4) 0.0097(4) 0.0104(4) -0.0013(3) -0.0005(3) -0.0005(3)
N3 0.0170(5) 0.0104(4) 0.0091(4) -0.0023(3) 0.0014(3) -0.0044(4)
C1 0.0093(5) 0.0105(5) 0.0101(5) -0.0021(4) -0.0002(4) 0.0001(4)
C2 0.0119(5) 0.0108(5) 0.0127(5) -0.0022(4) -0.0001(4) -0.0012(4)
C3 0.0130(5) 0.0120(5) 0.0117(5) 0.0007(4) 0.0005(4) -0.0010(4)
C4 0.0121(5) 0.0149(5) 0.0097(5) -0.0006(4) -0.0003(4) -0.0007(4)
C5 0.0086(5) 0.0124(5) 0.0109(5) -0.0026(4) -0.0009(4) 0.0006(4)
C6 0.0116(5) 0.0152(5) 0.0113(5) -0.0046(4) -0.0019(4) 0.0006(4)
C7 0.0143(5) 0.0129(5) 0.0154(5) -0.0056(4) -0.0023(4) -0.0011(4)
C8 0.0131(5) 0.0098(5) 0.0140(5) -0.0017(4) -0.0006(4) -0.0011(4)
C9 0.0076(5) 0.0099(5) 0.0107(5) -0.0014(4) -0.0001(4) 0.0002(4)
C10 0.0141(5) 0.0107(5) 0.0106(5) -0.0017(4) 0.0002(4) -0.0011(4)
C11 0.0253(6) 0.0098(5) 0.0106(5) -0.0030(4) -0.0002(4) -0.0052(4)
C12 0.0159(5) 0.0165(5) 0.0153(5) -0.0038(4) 0.0042(4) -0.0041(4)
C13 0.0160(6) 0.0234(6) 0.0207(6) -0.0017(5) -0.0003(5) -0.0042(5)
C14 0.0202(6) 0.0154(5) 0.0096(5) -0.0025(4) -0.0009(4) -0.0051(4)
C15 0.0198(6) 0.0185(6) 0.0191(6) -0.0025(5) -0.0014(5) -0.0025(5)

loop_
_atom_type_symbol
_atom_type_description
_atom_type_scat_dispersion_real
_atom_type_scat_dispersion_imag
_atom_type_scat_source
C C 0.0033 0.0016 'International Tables Vol C Tables 4.2.6.8 and 6.1.1.4'
H H 0.0000 0.0000 'International Tables Vol C Tables 4.2.6.8 and 6.1.1.4'
Cl Cl 0.1484 0.1585 'International Tables Vol C Tables 4.2.6.8 and 6.1.1.4'
Co Co 0.3494 0.9721 'International Tables Vol C Tables 4.2.6.8 and 6.1.1.4'
N N 0.0061 0.0033 'International Tables Vol C Tables 4.2.6.8 and 6.1.1.4'
O O 0.0106 0.0060 'International Tables Vol C Tables 4.2.6.8 and 6.1.1.4'

loop_
_geom_angle_atom_site_label_1
_geom_angle_atom_site_label_2
_geom_angle_atom_site_label_3
_geom_angle
_geom_angle_site_symmetry_1
_geom_angle_site_symmetry_3
_geom_angle_publ_flag
N1 Co1 N2 83.09(4) . . ?
N1 Co1 Cl2 120.47(3) . . ?
N2 Co1 Cl2 112.33(3) . . ?
N1 Co1 Cl1 113.98(3) . . ?
N2 Co1 Cl1 121.47(3) . . ?
Cl2 Co1 Cl1 105.330(12) . . ?
C10 N1 C1 121.32(9) . . ?
C10 N1 Co1 126.00(7) . . ?
C1 N1 Co1 112.64(7) . . ?
C8 N2 C9 119.05(9) . . ?
C8 N2 Co1 129.37(8) . . ?
C9 N2 Co1 111.58(7) . . ?
C11 N3 C14 113.77(9) . . ?
C11 N3 C12 112.52(9) . . ?
C14 N3 C12 110.27(9) . . ?
C11 N3 H1 103.9(11) . . ?
C14 N3 H1 108.9(11) . . ?
C12 N3 H1 107.0(11) . . ?
C2 C1 N1 127.39(10) . . ?
C2 C1 C9 117.82(10) . . ?
N1 C1 C9 114.79(9) . . ?
C1 C2 C3 120.94(10) . . ?
C1 C2 H2 119.5 . . ?
C3 C2 H2 119.5 . . ?
C4 C3 C2 121.81(10) . . ?
C4 C3 H3 119.1 . . ?
C2 C3 H3 119.1 . . ?
C3 C4 C5 119.15(10) . . ?
C3 C4 H4 120.4 . . ?
C5 C4 H4 120.4 . . ?
C6 C5 C9 117.83(10) . . ?
C6 C5 C4 122.70(10) . . ?
C9 C5 C4 119.46(10) . . ?
C7 C6 C5 119.85(10) . . ?
C7 C6 H6 120.1 . . ?
C5 C6 H6 120.1 . . ?
C6 C7 C8 119.02(10) . . ?
C6 C7 H7 120.5 . . ?
C8 C7 H7 120.5 . . ?
N2 C8 C7 122.93(10) . . ?
N2 C8 H8 118.5 . . ?
C7 C8 H8 118.5 . . ?
N2 C9 C5 121.30(10) . . ?
N2 C9 C1 117.89(9) . . ?
C5 C9 C1 120.80(10) . . ?
O1 C10 N1 129.61(10) . . ?
O1 C10 C11 116.68(10) . . ?
N1 C10 C11 113.71(9) . . ?
N3 C11 C10 107.65(9) . . ?
N3 C11 H11A 110.2 . . ?
C10 C11 H11A 110.2 . . ?
N3 C11 H11B 110.2 . . ?
C10 C11 H11B 110.2 . . ?
H11A C11 H11B 108.5 . . ?
N3 C12 C13 113.38(10) . . ?
N3 C12 H12A 108.9 . . ?
C13 C12 H12A 108.9 . . ?
N3 C12 H12B 108.9 . . ?
C13 C12 H12B 108.9 . . ?
H12A C12 H12B 107.7 . . ?
C12 C13 H13A 109.5 . . ?
C12 C13 H13B 109.5 . . ?
H13A C13 H13B 109.5 . . ?
C12 C13 H13C 109.5 . . ?
H13A C13 H13C 109.5 . . ?
H13B C13 H13C 109.5 . . ?
N3 C14 C15 112.02(9) . . ?
N3 C14 H14A 109.2 . . ?
C15 C14 H14A 109.2 . . ?
N3 C14 H14B 109.2 . . ?
C15 C14 H14B 109.2 . . ?
H14A C14 H14B 107.9 . . ?
C14 C15 H15A 109.5 . . ?
C14 C15 H15B 109.5 . . ?
H15A C15 H15B 109.5 . . ?
C14 C15 H15C 109.5 . . ?
H15A C15 H15C 109.5 . . ?
H15B C15 H15C 109.5 . . ?

loop_
_geom_bond_atom_site_label_1
_geom_bond_atom_site_label_2
_geom_bond_distance
_geom_bond_site_symmetry_2
_geom_bond_publ_flag
Co1 N1 1.9982(9) . ?
Co1 N2 2.0268(9) . ?
Co1 Cl2 2.2557(3) . ?
Co1 Cl1 2.2658(3) . ?
O1 C10 1.2387(14) . ?
N1 C10 1.3383(14) . ?
N1 C1 1.4135(13) . ?
N2 C8 1.3271(14) . ?
N2 C9 1.3737(13) . ?
N3 C11 1.4959(14) . ?
N3 C14 1.5034(14) . ?
N3 C12 1.5069(15) . ?
N3 H1 0.892(17) . ?
C1 C2 1.3845(15) . ?
C1 C9 1.4332(15) . ?
C2 C3 1.4141(15) . ?
C2 H2 0.9500 . ?
C3 C4 1.3686(16) . ?
C3 H3 0.9500 . ?
C4 C5 1.4175(15) . ?
C4 H4 0.9500 . ?
C5 C6 1.4147(15) . ?
C5 C9 1.4165(14) . ?
C6 C7 1.3689(16) . ?
C6 H6 0.9500 . ?
C7 C8 1.4049(15) . ?
C7 H7 0.9500 . ?
C8 H8 0.9500 . ?
C10 C11 1.5383(15) . ?
C11 H11A 0.9900 . ?
C11 H11B 0.9900 . ?
C12 C13 1.5142(17) . ?
C12 H12A 0.9900 . ?
C12 H12B 0.9900 . ?
C13 H13A 0.9800 . ?
C13 H13B 0.9800 . ?
C13 H13C 0.9800 . ?
C14 C15 1.5137(17) . ?
C14 H14A 0.9900 . ?
C14 H14B 0.9900 . ?
C15 H15A 0.9800 . ?
C15 H15B 0.9800 . ?
C15 H15C 0.9800 . ?

loop_
_geom_hbond_atom_site_label_D
_geom_hbond_atom_site_label_H
_geom_hbond_atom_site_label_A
_geom_hbond_distance_DH
_geom_hbond_distance_HA
_geom_hbond_distance_DA
_geom_hbond_angle_DHA
_geom_hbond_site_symmetry_A
_geom_hbond_publ_flag
C15 H15C Cl2 0.98 2.98 3.6504(13) 126.4 1_565 yes
C15 H15B Cl2 0.98 2.93 3.6201(13) 128.3 2_667 yes
C15 H15A Cl1 0.98 2.98 3.7778(13) 138.8 1_655 yes
C14 H14B Cl2 0.99 2.90 3.4456(11) 115.8 2_667 yes
C11 H11A Cl1 0.99 2.79 3.6814(12) 149.9 . yes
C8 H8 O1 0.95 2.56 3.3026(14) 135.2 1_545 yes
C2 H2 O1 0.95 2.20 2.8212(14) 121.9 . yes
N3 H1 O1 0.892(17) 2.010(17) 2.5941(12) 121.8(14) . yes
N3 H1 Cl2 0.892(17) 2.562(17) 3.2362(10) 132.9(13) 1_565 yes

loop_
_geom_torsion_atom_site_label_1
_geom_torsion_atom_site_label_2
_geom_torsion_atom_site_label_3
_geom_torsion_atom_site_label_4
_geom_torsion
_geom_torsion_site_symmetry_1
_geom_torsion_site_symmetry_2
_geom_torsion_site_symmetry_3
_geom_torsion_site_symmetry_4
_geom_torsion_publ_flag
C10 N1 C1 C2 -1.98(17) . . . . ?
Co1 N1 C1 C2 -179.61(9) . . . . ?
C10 N1 C1 C9 178.37(10) . . . . ?
Co1 N1 C1 C9 0.74(11) . . . . ?
N1 C1 C2 C3 -179.00(10) . . . . ?
C9 C1 C2 C3 0.64(16) . . . . ?
C1 C2 C3 C4 -0.06(17) . . . . ?
C2 C3 C4 C5 -0.80(17) . . . . ?
C3 C4 C5 C6 -178.11(10) . . . . ?
C3 C4 C5 C9 1.04(16) . . . . ?
C9 C5 C6 C7 -0.52(16) . . . . ?
C4 C5 C6 C7 178.64(10) . . . . ?
C5 C6 C7 C8 0.48(17) . . . . ?
C9 N2 C8 C7 -1.49(16) . . . . ?
Co1 N2 C8 C7 179.42(8) . . . . ?
C6 C7 C8 N2 0.55(17) . . . . ?
C8 N2 C9 C5 1.42(15) . . . . ?
Co1 N2 C9 C5 -179.34(8) . . . . ?
C8 N2 C9 C1 -177.76(10) . . . . ?
Co1 N2 C9 C1 1.48(12) . . . . ?
C6 C5 C9 N2 -0.43(15) . . . . ?
C4 C5 C9 N2 -179.62(10) . . . . ?
C6 C5 C9 C1 178.73(10) . . . . ?
C4 C5 C9 C1 -0.46(15) . . . . ?
C2 C1 C9 N2 178.81(9) . . . . ?
N1 C1 C9 N2 -1.51(14) . . . . ?
C2 C1 C9 C5 -0.38(15) . . . . ?
N1 C1 C9 C5 179.30(9) . . . . ?
C1 N1 C10 O1 -1.77(18) . . . . ?
Co1 N1 C10 O1 175.53(9) . . . . ?
C1 N1 C10 C11 179.11(9) . . . . ?
Co1 N1 C10 C11 -3.59(14) . . . . ?
C14 N3 C11 C10 -138.17(10) . . . . ?
C12 N3 C11 C10 95.50(11) . . . . ?
O1 C10 C11 N3 16.80(14) . . . . ?
N1 C10 C11 N3 -163.95(9) . . . . ?
C11 N3 C12 C13 -56.04(12) . . . . ?
C14 N3 C12 C13 175.77(9) . . . . ?
C11 N3 C14 C15 65.57(12) . . . . ?
C12 N3 C14 C15 -166.93(9) . . . . ?
